data_1552634
loop_
_publ_author_name
'Yang, Cheng Long'
'Wu, Hui Min'
'Liu, Cheng Li'
'Zhang, Xuan'
'Guo, Zhi Kai'
'Chen, Yu'
'Liu, Fang'
'Liang, Yong'
'Jiao, Rui Hua'
'Tan, Ren Xiang'
'Ge, Hui Ming'

_publ_section_title
;
 Bialternacins A-F, Aromatic Polyketide Dimers from an Endophytic
 Alternaria sp.
;
_journal_issue 4
_journal_name_full 'Journal of natural products'
_journal_page_first 792
_journal_page_last 797
_journal_paper_doi 10.1021/acs.jnatprod.8b00705
_journal_volume 82
_journal_year 2019
_chemical_formula_moiety 'C30 H22 O12'
_chemical_formula_sum 'C30 H22 O12'
_chemical_formula_weight 574.47
_space_group_crystal_system monoclinic
_space_group_IT_number 14
_space_group_name_Hall '-P 2ybc'
_space_group_name_H-M_alt 'P 1 21/c 1'
_atom_sites_solution_hydrogens geom
_atom_sites_solution_primary dual
_audit_creation_date 2017-08-28
_audit_creation_method
;
Olex2 1.2
(compiled 2017.08.10 svn.r3458 for OlexSys, GUI svn.r5375)
;
_cell_angle_alpha 90
_cell_angle_beta 115.3140(10)
_cell_angle_gamma 90
_cell_formula_units_Z 4
_cell_length_a 14.7453(3)
_cell_length_b 14.0183(3)
_cell_length_c 15.5000(3)
_cell_measurement_reflns_used 9826
_cell_measurement_temperature 304(2)
_cell_measurement_theta_max 60.70
_cell_measurement_theta_min 5.70
_cell_volume 2896.27(11)
_computing_cell_refinement 'SAINT v8.37A (Bruker, 2015)'
_computing_data_reduction 'SAINT v8.37A (Bruker, 2015)'
_computing_molecular_graphics 'Olex2 (Dolomanov et al., 2009)'
_computing_publication_material 'Olex2 (Dolomanov et al., 2009)'
_computing_structure_refinement 'ShelXL (Sheldrick, 2015)'
_computing_structure_solution 'ShelXT (Sheldrick, 2015)'
_diffrn_ambient_temperature 304.11
_diffrn_measured_fraction_theta_full 0.985
_diffrn_measured_fraction_theta_max 0.986
_diffrn_measurement_device_type 'Bruker D8 Venture'
_diffrn_measurement_method '\f and \w scans'
_diffrn_radiation_type GaK\a
_diffrn_radiation_wavelength 1.34139
_diffrn_reflns_av_R_equivalents 0.0405
_diffrn_reflns_av_unetI/netI 0.0265
_diffrn_reflns_Laue_measured_fraction_full 0.985
_diffrn_reflns_Laue_measured_fraction_max 0.986
_diffrn_reflns_limit_h_max 19
_diffrn_reflns_limit_h_min -19
_diffrn_reflns_limit_k_max 18
_diffrn_reflns_limit_k_min -18
_diffrn_reflns_limit_l_max 20
_diffrn_reflns_limit_l_min -20
_diffrn_reflns_number 39260
_diffrn_reflns_point_group_measured_fraction_full 0.985
_diffrn_reflns_point_group_measured_fraction_max 0.986
_diffrn_reflns_theta_full 53.594
_diffrn_reflns_theta_max 60.686
_diffrn_reflns_theta_min 6.268
_diffrn_standards_number 0
_exptl_absorpt_coefficient_mu 0.563
_exptl_absorpt_correction_T_max 0.7519
_exptl_absorpt_correction_T_min 0.5090
_exptl_absorpt_correction_type multi-scan
_exptl_absorpt_process_details
'SADABS-2016/2 (Bruker,2016/2) was used for absorption correction. wR2(int) was 0.1807 before and 0.0590 after correction. The Ratio of minimum to maximum transmission is 0.6770. The \l/2 correction factor is Not present.'
_exptl_crystal_colour yellow
_exptl_crystal_density_diffrn 1.317
_exptl_crystal_description block
_exptl_crystal_F_000 1192
_exptl_crystal_size_max 0.08
_exptl_crystal_size_mid 0.06
_exptl_crystal_size_min 0.05
_refine_diff_density_max 0.340
_refine_diff_density_min -0.269
_refine_diff_density_rms 0.038
_refine_ls_extinction_method none
_refine_ls_goodness_of_fit_ref 1.063
_refine_ls_hydrogen_treatment constr
_refine_ls_matrix_type full
_refine_ls_number_parameters 387
_refine_ls_number_reflns 6572
_refine_ls_number_restraints 0
_refine_ls_restrained_S_all 1.063
_refine_ls_R_factor_all 0.0499
_refine_ls_R_factor_gt 0.0450
_refine_ls_shift/su_max 0.001
_refine_ls_shift/su_mean 0.000
_refine_ls_structure_factor_coef Fsqd
_refine_ls_weighting_details 'w=1/[\s^2^(Fo^2^)+(0.0761P)^2^+0.5890P] where P=(Fo^2^+2Fc^2^)/3'
_refine_ls_weighting_scheme calc
_refine_ls_wR_factor_gt 0.1313
_refine_ls_wR_factor_ref 0.1358
_reflns_Friedel_coverage 0.000
_reflns_number_gt 5724
_reflns_number_total 6572
_reflns_threshold_expression 'I > 2\s(I)'
_cod_data_source_file np8b00705_si_004.cif
_cod_data_source_block mjr17009_0m
_cod_original_cell_volume 2896.27(10)
_cod_database_code 1552634
_shelx_shelxl_version_number 2017/1
_shelx_space_group_comment
;
The symmetry employed for this shelxl refinement is uniquely defined
by the following loop, which should always be used as a source of
symmetry information in preference to the above space-group names.
They are only intended as comments.
;
_shelx_estimated_absorpt_t_max 0.972
_shelx_estimated_absorpt_t_min 0.956
_olex2_refinement_description
;
1. Fixed Uiso
 At 1.2 times of:
  All C(H) groups
 At 1.5 times of:
  All C(H,H,H) groups, All O(H) groups
2.a Aromatic/amide H refined with riding coordinates:
 C4(H4), C6(H6A), C12(H12A), C19(H19), C21(H21), C27(H27)
2.b Idealised Me refined as rotating group:
 C14(H14A,H14B,H14C), C15(H15A,H15B,H15C), C29(H29A,H29B,H29C), C30(H30A,H30B,
 H30C)
2.c Idealised tetrahedral OH refined as rotating group:
 O3(H3), O6(H6), O9(H9), O12(H12)
;
_olex2_submission_special_instructions 'No special instructions were received'

loop_
_space_group_symop_operation_xyz
'x, y, z'
'-x, y+1/2, -z+1/2'
'-x, -y, -z'
'x, -y-1/2, z-1/2'

loop_
_atom_site_label
_atom_site_type_symbol
_atom_site_fract_x
_atom_site_fract_y
_atom_site_fract_z
_atom_site_U_iso_or_equiv
_atom_site_adp_type
_atom_site_occupancy
_atom_site_site_symmetry_order
_atom_site_calc_flag
_atom_site_refinement_flags_posn
O1 O 0.37286(8) 0.20641(6) 0.56404(7) 0.0455(2) Uani 1 1 d .
O2 O 0.28149(10) 0.12372(7) 0.43562(8) 0.0602(3) Uani 1 1 d .
O3 O 0.24267(9) 0.19113(7) 0.26422(7) 0.0530(3) Uani 1 1 d .
H3 H 0.242660 0.151016 0.302716 0.080 Uiso 1 1 calc GR
O4 O 0.34033(10) 0.51284(7) 0.25428(8) 0.0547(3) Uani 1 1 d .
O5 O 0.37371(10) 0.50924(8) 0.74604(7) 0.0572(3) Uani 1 1 d .
O6 O 0.47587(8) 0.35973(8) 0.85169(6) 0.0491(3) Uani 1 1 d .
H6 H 0.466421 0.412930 0.868281 0.074 Uiso 1 1 calc GR
O7 O 0.11683(7) 0.58493(7) 0.32339(6) 0.0442(2) Uani 1 1 d .
O8 O 0.05440(11) 0.49089(9) 0.19881(7) 0.0673(4) Uani 1 1 d .
O9 O 0.00187(11) 0.31709(9) 0.21471(7) 0.0661(4) Uani 1 1 d .
H9 H 0.009058 0.364179 0.186866 0.099 Uiso 1 1 calc GR
O10 O 0.10690(9) 0.19899(7) 0.53023(7) 0.0496(3) Uani 1 1 d .
O11 O 0.43502(7) 0.63351(7) 0.61787(7) 0.0458(2) Uani 1 1 d .
O12 O 0.33395(8) 0.79104(6) 0.53530(8) 0.0514(3) Uani 1 1 d .
H12 H 0.300334 0.831538 0.496703 0.077 Uiso 1 1 calc GR
C1 C 0.32309(11) 0.19935(9) 0.46833(10) 0.0409(3) Uani 1 1 d .
C2 C 0.32133(10) 0.28102(8) 0.40995(9) 0.0339(3) Uani 1 1 d .
C3 C 0.28333(10) 0.27254(9) 0.31042(9) 0.0384(3) Uani 1 1 d .
C4 C 0.28815(11) 0.34937(10) 0.25579(9) 0.0421(3) Uani 1 1 d .
H4 H 0.263933 0.343471 0.189925 0.051 Uiso 1 1 calc R
C5 C 0.32923(11) 0.43462(9) 0.30018(9) 0.0387(3) Uani 1 1 d .
C6 C 0.36244(9) 0.44617(8) 0.39875(9) 0.0341(3) Uani 1 1 d .
H6A H 0.387691 0.504573 0.427426 0.041 Uiso 1 1 calc R
C7 C 0.35733(9) 0.37040(8) 0.45262(8) 0.0307(2) Uani 1 1 d .
C8 C 0.38792(8) 0.37620(8) 0.55621(8) 0.0291(2) Uani 1 1 d .
C9 C 0.36250(8) 0.44731(8) 0.59988(8) 0.0285(2) Uani 1 1 d .
C10 C 0.39423(9) 0.44496(9) 0.70427(8) 0.0351(3) Uani 1 1 d .
C11 C 0.44825(9) 0.35936(10) 0.75637(9) 0.0373(3) Uani 1 1 d .
C12 C 0.46374(11) 0.28534(10) 0.71125(9) 0.0414(3) Uani 1 1 d .
H12A H 0.489368 0.229442 0.745311 0.050 Uiso 1 1 calc R
C13 C 0.44183(10) 0.28807(8) 0.60850(9) 0.0356(3) Uani 1 1 d .
C14 C 0.53816(12) 0.27002(12) 0.59673(12) 0.0526(4) Uani 1 1 d .
H14A H 0.567052 0.210417 0.626181 0.079 Uiso 1 1 calc GR
H14B H 0.584970 0.320679 0.626574 0.079 Uiso 1 1 calc GR
H14C H 0.522973 0.267626 0.530050 0.079 Uiso 1 1 calc GR
C15 C 0.3131(2) 0.50608(16) 0.15519(14) 0.0929(8) Uani 1 1 d .
H15A H 0.243090 0.490812 0.122272 0.139 Uiso 1 1 calc GR
H15B H 0.351993 0.456921 0.143788 0.139 Uiso 1 1 calc GR
H15C H 0.325769 0.565932 0.132276 0.139 Uiso 1 1 calc GR
C16 C 0.08729(11) 0.49807(10) 0.28573(10) 0.0432(3) Uani 1 1 d .
C17 C 0.09558(9) 0.41814(9) 0.34847(9) 0.0358(3) Uani 1 1 d .
C18 C 0.05003(11) 0.33081(10) 0.30950(9) 0.0426(3) Uani 1 1 d .
C19 C 0.05277(11) 0.25528(10) 0.36866(10) 0.0429(3) Uani 1 1 d .
H19 H 0.021880 0.197639 0.342784 0.052 Uiso 1 1 calc R
C20 C 0.10203(10) 0.26696(9) 0.46647(9) 0.0364(3) Uani 1 1 d .
C21 C 0.15254(9) 0.35196(8) 0.50719(8) 0.0317(2) Uani 1 1 d .
H21 H 0.187583 0.357727 0.573068 0.038 Uiso 1 1 calc R
C22 C 0.14955(8) 0.42661(8) 0.44844(8) 0.0295(2) Uani 1 1 d .
C23 C 0.20180(8) 0.51869(8) 0.48185(8) 0.0285(2) Uani 1 1 d .
C24 C 0.29721(8) 0.52905(8) 0.54742(8) 0.0278(2) Uani 1 1 d .
C25 C 0.34598(9) 0.62368(8) 0.56572(8) 0.0319(2) Uani 1 1 d .
C26 C 0.28566(10) 0.70638(8) 0.51297(9) 0.0366(3) Uani 1 1 d .
C27 C 0.19313(10) 0.69549(9) 0.44606(10) 0.0409(3) Uani 1 1 d .
H27 H 0.159751 0.748488 0.410609 0.049 Uiso 1 1 calc R
C28 C 0.14030(9) 0.60222(8) 0.42515(9) 0.0347(3) Uani 1 1 d .
C29 C 0.04178(10) 0.61091(11) 0.43463(13) 0.0506(4) Uani 1 1 d .
H29A H 0.002248 0.661439 0.394221 0.076 Uiso 1 1 calc GR
H29B H 0.055675 0.624811 0.499744 0.076 Uiso 1 1 calc GR
H29C H 0.005438 0.551946 0.415905 0.076 Uiso 1 1 calc GR
C30 C 0.05258(19) 0.11285(13) 0.49409(13) 0.0751(6) Uani 1 1 d .
H30A H -0.016758 0.127491 0.455632 0.113 Uiso 1 1 calc GR
H30B H 0.058161 0.072769 0.546348 0.113 Uiso 1 1 calc GR
H30C H 0.079737 0.080241 0.455930 0.113 Uiso 1 1 calc GR

loop_
_atom_site_aniso_label
_atom_site_aniso_U_11
_atom_site_aniso_U_22
_atom_site_aniso_U_33
_atom_site_aniso_U_23
_atom_site_aniso_U_13
_atom_site_aniso_U_12
O1 0.0646(6) 0.0290(4) 0.0400(5) 0.0052(4) 0.0196(5) -0.0008(4)
O2 0.0935(9) 0.0296(5) 0.0566(7) -0.0035(4) 0.0313(6) -0.0137(5)
O3 0.0755(7) 0.0369(5) 0.0423(5) -0.0121(4) 0.0210(5) -0.0134(5)
O4 0.0862(8) 0.0412(5) 0.0398(5) 0.0065(4) 0.0299(5) -0.0086(5)
O5 0.0788(8) 0.0551(6) 0.0329(5) -0.0029(4) 0.0193(5) 0.0229(5)
O6 0.0559(6) 0.0574(6) 0.0266(5) 0.0060(4) 0.0106(4) 0.0108(5)
O7 0.0524(6) 0.0346(5) 0.0323(5) 0.0069(4) 0.0054(4) -0.0031(4)
O8 0.0974(9) 0.0548(7) 0.0283(5) 0.0056(4) 0.0063(5) -0.0128(6)
O9 0.0891(9) 0.0547(7) 0.0287(5) -0.0052(4) 0.0008(5) -0.0255(6)
O10 0.0693(7) 0.0351(5) 0.0386(5) 0.0020(4) 0.0177(5) -0.0168(4)
O11 0.0340(5) 0.0358(5) 0.0510(6) -0.0089(4) 0.0024(4) -0.0034(4)
O12 0.0523(6) 0.0239(4) 0.0608(7) -0.0034(4) 0.0078(5) -0.0044(4)
C1 0.0528(8) 0.0285(6) 0.0425(7) 0.0013(5) 0.0215(6) 0.0011(5)
C2 0.0425(6) 0.0271(5) 0.0332(6) -0.0005(4) 0.0172(5) 0.0018(5)
C3 0.0475(7) 0.0319(6) 0.0353(6) -0.0064(5) 0.0172(5) -0.0027(5)
C4 0.0556(8) 0.0407(7) 0.0287(6) -0.0021(5) 0.0166(6) -0.0018(6)
C5 0.0495(7) 0.0341(6) 0.0342(6) 0.0041(5) 0.0193(6) 0.0008(5)
C6 0.0427(6) 0.0279(5) 0.0324(6) -0.0012(4) 0.0167(5) -0.0014(5)
C7 0.0346(6) 0.0280(5) 0.0300(6) -0.0004(4) 0.0142(5) 0.0029(4)
C8 0.0311(5) 0.0256(5) 0.0283(5) 0.0018(4) 0.0105(4) 0.0013(4)
C9 0.0279(5) 0.0273(5) 0.0250(5) 0.0007(4) 0.0062(4) 0.0019(4)
C10 0.0353(6) 0.0378(6) 0.0273(6) -0.0002(5) 0.0087(5) 0.0045(5)
C11 0.0352(6) 0.0450(7) 0.0262(6) 0.0068(5) 0.0081(5) 0.0044(5)
C12 0.0466(7) 0.0379(6) 0.0345(6) 0.0123(5) 0.0125(5) 0.0118(5)
C13 0.0412(6) 0.0284(5) 0.0345(6) 0.0043(5) 0.0137(5) 0.0073(5)
C14 0.0489(8) 0.0526(8) 0.0568(9) 0.0071(7) 0.0230(7) 0.0187(7)
C15 0.157(2) 0.0753(13) 0.0426(10) 0.0082(9) 0.0393(12) -0.0380(14)
C16 0.0471(7) 0.0392(7) 0.0306(6) 0.0042(5) 0.0045(5) -0.0042(5)
C17 0.0377(6) 0.0335(6) 0.0281(6) 0.0010(5) 0.0062(5) -0.0037(5)
C18 0.0456(7) 0.0414(7) 0.0292(6) -0.0041(5) 0.0050(5) -0.0093(5)
C19 0.0489(7) 0.0342(6) 0.0374(7) -0.0050(5) 0.0105(6) -0.0128(5)
C20 0.0412(6) 0.0308(6) 0.0358(6) 0.0013(5) 0.0151(5) -0.0048(5)
C21 0.0329(5) 0.0316(6) 0.0272(5) -0.0013(4) 0.0095(4) -0.0029(4)
C22 0.0280(5) 0.0280(5) 0.0286(5) -0.0006(4) 0.0085(4) -0.0004(4)
C23 0.0310(5) 0.0256(5) 0.0261(5) 0.0007(4) 0.0095(4) 0.0010(4)
C24 0.0307(5) 0.0246(5) 0.0244(5) -0.0019(4) 0.0083(4) 0.0027(4)
C25 0.0338(6) 0.0277(5) 0.0296(6) -0.0058(4) 0.0091(5) 0.0014(4)
C26 0.0406(6) 0.0233(5) 0.0417(7) -0.0032(5) 0.0135(5) 0.0003(4)
C27 0.0408(7) 0.0252(5) 0.0463(7) 0.0052(5) 0.0088(6) 0.0043(5)
C28 0.0315(6) 0.0296(6) 0.0335(6) 0.0021(5) 0.0049(5) 0.0027(4)
C29 0.0352(7) 0.0441(7) 0.0678(10) 0.0061(7) 0.0174(7) 0.0089(6)
C30 0.1101(16) 0.0458(9) 0.0556(10) 0.0024(7) 0.0223(10) -0.0374(10)

loop_
_atom_type_symbol
_atom_type_description
_atom_type_scat_dispersion_real
_atom_type_scat_dispersion_imag
_atom_type_scat_source
C C 0.0150 0.0070 'International Tables Vol C Tables 4.2.6.8 and 6.1.1.4'
H H 0.0000 0.0000 'International Tables Vol C Tables 4.2.6.8 and 6.1.1.4'
O O 0.0410 0.0250 'International Tables Vol C Tables 4.2.6.8 and 6.1.1.4'

loop_
_geom_angle_atom_site_label_1
_geom_angle_atom_site_label_2
_geom_angle_atom_site_label_3
_geom_angle
C1 O1 C13 120.53(10)
C3 O3 H3 109.5
C5 O4 C15 118.30(13)
C11 O6 H6 109.5
C16 O7 C28 119.76(10)
C18 O9 H9 109.5
C20 O10 C30 117.68(11)
C26 O12 H12 109.5
O1 C1 C2 118.94(11)
O2 C1 O1 117.45(12)
O2 C1 C2 123.61(13)
C3 C2 C1 120.70(11)
C3 C2 C7 118.96(11)
C7 C2 C1 120.34(11)
O3 C3 C2 122.34(12)
O3 C3 C4 117.42(12)
C4 C3 C2 120.24(11)
C3 C4 H4 120.3
C5 C4 C3 119.47(12)
C5 C4 H4 120.3
O4 C5 C4 124.32(12)
O4 C5 C6 114.52(11)
C4 C5 C6 121.16(11)
C5 C6 H6A 120.3
C7 C6 C5 119.31(11)
C7 C6 H6A 120.3
C2 C7 C8 116.03(10)
C6 C7 C2 120.64(11)
C6 C7 C8 123.33(10)
C7 C8 C13 112.77(10)
C9 C8 C7 124.63(10)
C9 C8 C13 122.27(11)
C8 C9 C10 120.52(10)
C8 C9 C24 123.22(10)
C10 C9 C24 116.17(10)
O5 C10 C9 121.95(11)
O5 C10 C11 120.56(11)
C11 C10 C9 117.44(10)
O6 C11 C10 115.73(11)
C12 C11 O6 122.66(11)
C12 C11 C10 121.53(11)
C11 C12 H12A 118.7
C11 C12 C13 122.60(11)
C13 C12 H12A 118.7
O1 C13 C8 106.42(9)
O1 C13 C14 107.64(11)
C8 C13 C14 112.05(11)
C12 C13 O1 105.60(10)
C12 C13 C8 114.95(10)
C12 C13 C14 109.68(11)
C13 C14 H14A 109.5
C13 C14 H14B 109.5
C13 C14 H14C 109.5
H14A C14 H14B 109.5
H14A C14 H14C 109.5
H14B C14 H14C 109.5
O4 C15 H15A 109.5
O4 C15 H15B 109.5
O4 C15 H15C 109.5
H15A C15 H15B 109.5
H15A C15 H15C 109.5
H15B C15 H15C 109.5
O7 C16 C17 119.35(11)
O8 C16 O7 117.11(12)
O8 C16 C17 123.54(13)
C18 C17 C16 119.78(11)
C18 C17 C22 119.16(11)
C22 C17 C16 121.06(11)
O9 C18 C17 121.82(12)
O9 C18 C19 117.70(12)
C19 C18 C17 120.48(12)
C18 C19 H19 120.4
C20 C19 C18 119.12(12)
C20 C19 H19 120.4
O10 C20 C19 123.83(11)
O10 C20 C21 114.66(11)
C19 C20 C21 121.51(11)
C20 C21 H21 120.4
C22 C21 C20 119.17(11)
C22 C21 H21 120.4
C17 C22 C23 114.99(10)
C21 C22 C17 120.40(11)
C21 C22 C23 124.60(10)
C22 C23 C28 112.30(9)
C24 C23 C22 125.35(10)
C24 C23 C28 121.95(10)
C23 C24 C9 123.41(10)
C23 C24 C25 120.52(10)
C25 C24 C9 115.90(9)
O11 C25 C24 121.74(10)
O11 C25 C26 120.06(11)
C26 C25 C24 118.03(10)
O12 C26 C25 114.90(11)
C27 C26 O12 123.80(11)
C27 C26 C25 121.23(11)
C26 C27 H27 118.6
C26 C27 C28 122.79(11)
C28 C27 H27 118.6
O7 C28 C23 107.51(9)
O7 C28 C27 103.78(10)
O7 C28 C29 108.46(10)
C23 C28 C29 111.40(11)
C27 C28 C23 115.27(10)
C27 C28 C29 109.92(11)
C28 C29 H29A 109.5
C28 C29 H29B 109.5
C28 C29 H29C 109.5
H29A C29 H29B 109.5
H29A C29 H29C 109.5
H29B C29 H29C 109.5
O10 C30 H30A 109.5
O10 C30 H30B 109.5
O10 C30 H30C 109.5
H30A C30 H30B 109.5
H30A C30 H30C 109.5
H30B C30 H30C 109.5

loop_
_geom_bond_atom_site_label_1
_geom_bond_atom_site_label_2
_geom_bond_distance
O1 C1 1.3484(17)
O1 C13 1.4900(16)
O2 C1 1.2213(17)
O3 H3 0.8200
O3 C3 1.3445(15)
O4 C5 1.3546(15)
O4 C15 1.415(2)
O5 C10 1.2207(16)
O6 H6 0.8200
O6 C11 1.3544(15)
O7 C16 1.3401(16)
O7 C28 1.4830(15)
O8 C16 1.2254(17)
O9 H9 0.8200
O9 C18 1.3444(16)
O10 C20 1.3525(15)
O10 C30 1.4247(18)
O11 C25 1.2201(15)
O12 H12 0.8200
O12 C26 1.3508(14)
C1 C2 1.4527(17)
C2 C3 1.4032(17)
C2 C7 1.4103(16)
C3 C4 1.3904(19)
C4 H4 0.9300
C4 C5 1.3828(19)
C5 C6 1.4001(17)
C6 H6A 0.9300
C6 C7 1.3730(16)
C7 C8 1.4726(16)
C8 C9 1.3452(16)
C8 C13 1.5048(15)
C9 C10 1.4801(16)
C9 C24 1.4938(15)
C10 C11 1.4753(17)
C11 C12 1.3247(19)
C12 H12A 0.9300
C12 C13 1.4839(18)
C13 C14 1.5286(19)
C14 H14A 0.9600
C14 H14B 0.9600
C14 H14C 0.9600
C15 H15A 0.9600
C15 H15B 0.9600
C15 H15C 0.9600
C16 C17 1.4540(18)
C17 C18 1.4029(17)
C17 C22 1.4121(16)
C18 C19 1.3899(19)
C19 H19 0.9300
C19 C20 1.3825(18)
C20 C21 1.4039(16)
C21 H21 0.9300
C21 C22 1.3755(16)
C22 C23 1.4787(15)
C23 C24 1.3456(15)
C23 C28 1.5114(15)
C24 C25 1.4775(15)
C25 C26 1.4770(16)
C26 C27 1.3231(18)
C27 H27 0.9300
C27 C28 1.4849(17)
C28 C29 1.5264(19)
C29 H29A 0.9600
C29 H29B 0.9600
C29 H29C 0.9600
C30 H30A 0.9600
C30 H30B 0.9600
C30 H30C 0.9600

loop_
_geom_hbond_atom_site_label_D
_geom_hbond_atom_site_label_H
_geom_hbond_atom_site_label_A
_geom_hbond_distance_DH
_geom_hbond_distance_HA
_geom_hbond_distance_DA
_geom_hbond_angle_DHA
_geom_hbond_publ_flag
O3 H3 O2 0.82 1.93 2.6417(16) 145.3 yes
O9 H9 O8 0.82 1.88 2.5999(16) 146.1 yes

loop_
_smtbx_masks_void_nr
_smtbx_masks_void_average_x
_smtbx_masks_void_average_y
_smtbx_masks_void_average_z
_smtbx_masks_void_volume
_smtbx_masks_void_count_electrons
1 0.500 0.463 0.034 581.4 71.2
